data_4036309
loop_
_publ_author_name
'Chaiyaveij, Duangduan'
'Batsanov, Andrei S.'
'Fox, Mark A.'
'Marder, Todd B.'
'Whiting, Andrew'

_publ_section_title
;
 An Experimental and Computational Approach to Understanding the Reactions
 of Acyl Nitroso Compounds in [4 + 2] Cycloadditions.
;
_journal_issue 19
_journal_name_full 'The Journal of organic chemistry'
_journal_page_first 9518
_journal_page_last 9534
_journal_paper_doi 10.1021/acs.joc.5b01470
_journal_volume 80
_journal_year 2015
_chemical_formula_moiety 'C13 H16 N2 O2'
_chemical_formula_sum 'C13 H16 N2 O2'
_chemical_formula_weight 232.28
_chemical_melting_point 374
_chemical_name_systematic
;
4,5-Dimethyl-N-phenyl-3,6-dihydro-2H-1,2-oxazine-2-carbox-amide 
;
_space_group_crystal_system orthorhombic
_space_group_IT_number 61
_space_group_name_Hall '-P 2ac 2ab'
_space_group_name_H-M_alt 'P b c a'
_atom_sites_solution_hydrogens geom
_atom_sites_solution_primary direct
_atom_sites_solution_secondary difmap
_audit_creation_date 2012-03-01
_audit_creation_method
;
  Olex2 1.1-beta
  (compiled 2011.11.01 svn.r2039, GUI svn.r3906)
;
_cell_angle_alpha 90.00
_cell_angle_beta 90.00
_cell_angle_gamma 90.00
_cell_formula_units_Z 8
_cell_length_a 13.5078(8)
_cell_length_b 9.1660(5)
_cell_length_c 19.8312(13)
_cell_measurement_reflns_used 9141
_cell_measurement_temperature 120
_cell_measurement_theta_max 29.999
_cell_measurement_theta_min 2.548
_cell_volume 2455.4(3)
_computing_cell_refinement 'SAINT v7.46A (Bruker, 2008)'
_computing_data_collection 'SMART v5.625 (Bruker, 2001)'
_computing_data_reduction 'SAINT v7.46A (Bruker, 2008)'
_computing_molecular_graphics
;
O. V. Dolomanov, L. J. Bourhis, R. J. Gildea, J. A. K. Howard and H. Puschmann,
OLEX2: a complete structure solution, refinement and analysis program.
J. Appl. Cryst. (2009). 42, 339-341.
;
_computing_publication_material
;
O. V. Dolomanov, L. J. Bourhis, R. J. Gildea, J. A. K. Howard and H. Puschmann,
OLEX2: a complete structure solution, refinement and analysis program.
J. Appl. Cryst. (2009). 42, 339-341.
;
_computing_structure_refinement
;
XL, G.M. Sheldrick, Acta Cryst. (2008). A64, 112-122
;
_computing_structure_solution
;
XS, G.M. Sheldrick, Acta Cryst. (2008). A64, 112-122
;
_diffrn_ambient_temperature 120
_diffrn_detector 'CCD area detector'
_diffrn_detector_area_resol_mean 5.6
_diffrn_detector_type 'Bruker SMART CCD 6000 area detector'
_diffrn_measured_fraction_theta_full 1.000
_diffrn_measured_fraction_theta_max 1.000
_diffrn_measurement_device 'three-circle diffractometer'
_diffrn_measurement_device_type 'Bruker SMART CCD 6000 area detector'
_diffrn_measurement_method '\w scans'
_diffrn_radiation_monochromator graphite
_diffrn_radiation_probe x-ray
_diffrn_radiation_type MoK\a
_diffrn_radiation_wavelength 0.71073
_diffrn_radiation_xray_symbol K-L~3~
_diffrn_reflns_av_R_equivalents 0.0318
_diffrn_reflns_av_unetI/netI 0.0183
_diffrn_reflns_limit_h_max 19
_diffrn_reflns_limit_h_min -18
_diffrn_reflns_limit_k_max 12
_diffrn_reflns_limit_k_min -12
_diffrn_reflns_limit_l_max 27
_diffrn_reflns_limit_l_min -27
_diffrn_reflns_number 27298
_diffrn_reflns_theta_full 30.01
_diffrn_reflns_theta_max 30.01
_diffrn_reflns_theta_min 2.05
_diffrn_source 'sealed X-ray tube'
_diffrn_source_current 30.0
_diffrn_source_power 1.5
_diffrn_source_target Mo
_diffrn_source_voltage 50.0
_diffrn_standards_number 0
_exptl_absorpt_coefficient_mu 0.086
_exptl_absorpt_correction_T_max 0.7460
_exptl_absorpt_correction_T_min 0.6333
_exptl_absorpt_correction_type multi-scan
_exptl_absorpt_process_details
;
SADABS-2009/1 (Bruker) was used for absorption correction.
R(int) was 0.0896 before and 0.0500 after correction.
The Ratio of minimum to maximum transmission is 0.8489.
The \l/2 correction factor is 0.0015.
;
_exptl_crystal_colour 'pale yellow'
_exptl_crystal_density_diffrn 1.257
_exptl_crystal_density_method 'not measured'
_exptl_crystal_description block
_exptl_crystal_F_000 992
_exptl_crystal_size_max 0.85
_exptl_crystal_size_mid 0.8
_exptl_crystal_size_min 0.4
_refine_diff_density_max 0.337
_refine_diff_density_min -0.177
_refine_diff_density_rms 0.048
_refine_ls_extinction_method none
_refine_ls_goodness_of_fit_ref 1.021
_refine_ls_hydrogen_treatment mixed
_refine_ls_matrix_type full
_refine_ls_number_parameters 161
_refine_ls_number_reflns 3576
_refine_ls_number_restraints 0
_refine_ls_restrained_S_all 1.021
_refine_ls_R_factor_all 0.0528
_refine_ls_R_factor_gt 0.0426
_refine_ls_shift/su_max 0.000
_refine_ls_shift/su_mean 0.000
_refine_ls_structure_factor_coef Fsqd
_refine_ls_weighting_details 'calc w=1/[\s^2^(Fo^2^)+(0.0707P)^2^+0.6475P] where P=(Fo^2^+2Fc^2^)/3'
_refine_ls_weighting_scheme calc
_refine_ls_wR_factor_gt 0.1151
_refine_ls_wR_factor_ref 0.1258
_reflns_number_gt 2937
_reflns_number_total 3576
_reflns_threshold_expression I>2\s(I)
_cod_data_source_file jo5b01470_si_002.cif
_cod_data_source_block 25
_cod_database_code 4036309

loop_
_space_group_symop_id
_space_group_symop_operation_xyz
1 'x, y, z'
2 '-x+1/2, -y, z+1/2'
3 '-x, y+1/2, -z+1/2'
4 'x+1/2, -y+1/2, -z'
5 '-x, -y, -z'
6 'x-1/2, y, -z-1/2'
7 'x, -y-1/2, z-1/2'
8 '-x-1/2, y-1/2, z'

loop_
_atom_site_label
_atom_site_type_symbol
_atom_site_fract_x
_atom_site_fract_y
_atom_site_fract_z
_atom_site_U_iso_or_equiv
_atom_site_adp_type
_atom_site_occupancy
_atom_site_symmetry_multiplicity
_atom_site_calc_flag
_atom_site_refinement_flags
_atom_site_disorder_assembly
_atom_site_disorder_group
O1 O 0.64558(6) 0.40016(8) 0.44651(4) 0.02745(18) Uani 1 1 d . . .
O2 O 0.66406(5) 0.04583(8) 0.38126(4) 0.02636(17) Uani 1 1 d . . .
N1 N 0.63841(6) 0.24719(9) 0.44501(4) 0.02502(19) Uani 1 1 d . . .
N2 N 0.74516(6) 0.25877(10) 0.35421(4) 0.02417(18) Uani 1 1 d . . .
H2N H 0.7563(11) 0.3428(16) 0.3671(7) 0.029(3) Uiso 1 1 d . . .
C1 C 0.68127(7) 0.17589(10) 0.39109(5) 0.02180(19) Uani 1 1 d . . .
C2 C 0.56837(8) 0.46339(11) 0.40566(6) 0.0291(2) Uani 1 1 d . . .
H2A H 0.5847 0.4483 0.3575 0.035 Uiso 1 1 calc R . .
H2B H 0.5662 0.5699 0.4139 0.035 Uiso 1 1 calc R . .
C3 C 0.46807(8) 0.40003(12) 0.41955(5) 0.0298(2) Uani 1 1 d . . .
C4 C 0.45816(8) 0.27723(13) 0.45449(5) 0.0291(2) Uani 1 1 d . . .
C5 C 0.54846(8) 0.19357(12) 0.47645(5) 0.0283(2) Uani 1 1 d . . .
H5A H 0.5552 0.2008 0.5261 0.034 Uiso 1 1 calc R . .
H5B H 0.5397 0.0893 0.4649 0.034 Uiso 1 1 calc R . .
C6 C 0.36133(9) 0.20706(17) 0.47336(7) 0.0432(3) Uani 1 1 d . . .
H6A H 0.3081 0.2795 0.4704 0.064(3) Uiso 1 1 d R . .
H6B H 0.3654 0.1698 0.5196 0.064(3) Uiso 1 1 d R . .
H6C H 0.3474 0.1263 0.4424 0.064(3) Uiso 1 1 d R . .
C7 C 0.38412(10) 0.48448(18) 0.38882(7) 0.0456(3) Uani 1 1 d . . .
H7A1 H 0.3772 0.4575 0.3412 0.049(4) Uiso 0.50 1 d PR A 1
H7A2 H 0.3978 0.5892 0.3923 0.049(4) Uiso 0.50 1 d PR A 1
H7A3 H 0.3226 0.4618 0.4128 0.049(4) Uiso 0.50 1 d PR A 1
H7B1 H 0.3488 0.5539 0.4178 0.049(4) Uiso 0.50 1 d PR A 2
H7B2 H 0.3987 0.5375 0.3471 0.049(4) Uiso 0.50 1 d PR A 2
H7B3 H 0.3321 0.4197 0.3718 0.049(4) Uiso 0.50 1 d PR A 2
C8 C 0.80691(7) 0.20319(11) 0.30262(5) 0.0234(2) Uani 1 1 d . . .
C9 C 0.90038(8) 0.26659(11) 0.29495(6) 0.0285(2) Uani 1 1 d . . .
H9 H 0.9199 0.3447 0.3235 0.034 Uiso 1 1 calc R . .
C10 C 0.96468(8) 0.21548(12) 0.24564(6) 0.0336(2) Uani 1 1 d . . .
H10 H 1.0280 0.2591 0.2405 0.040 Uiso 1 1 calc R . .
C11 C 0.93701(9) 0.10137(13) 0.20392(6) 0.0348(3) Uani 1 1 d . . .
H11 H 0.9814 0.0656 0.1707 0.042 Uiso 1 1 calc R . .
C12 C 0.84377(9) 0.03985(13) 0.21113(6) 0.0339(2) Uani 1 1 d . . .
H12 H 0.8246 -0.0384 0.1825 0.041 Uiso 1 1 calc R . .
C13 C 0.77781(8) 0.09113(12) 0.25970(5) 0.0283(2) Uani 1 1 d . . .
H13 H 0.7135 0.0499 0.2635 0.034 Uiso 1 1 calc R . .

loop_
_atom_site_aniso_label
_atom_site_aniso_U_11
_atom_site_aniso_U_22
_atom_site_aniso_U_33
_atom_site_aniso_U_23
_atom_site_aniso_U_13
_atom_site_aniso_U_12
O1 0.0277(4) 0.0227(4) 0.0319(4) -0.0037(3) 0.0024(3) -0.0024(3)
O2 0.0248(4) 0.0203(3) 0.0340(4) 0.0012(3) 0.0017(3) 0.0000(3)
N1 0.0231(4) 0.0223(4) 0.0296(4) 0.0005(3) 0.0037(3) -0.0008(3)
N2 0.0228(4) 0.0207(4) 0.0290(4) -0.0019(3) 0.0043(3) -0.0015(3)
C1 0.0183(4) 0.0225(4) 0.0246(4) 0.0014(3) -0.0014(3) 0.0020(3)
C2 0.0345(5) 0.0243(5) 0.0284(5) 0.0006(4) 0.0063(4) 0.0047(4)
C3 0.0277(5) 0.0367(6) 0.0249(5) -0.0025(4) 0.0021(4) 0.0079(4)
C4 0.0227(5) 0.0381(6) 0.0265(5) -0.0025(4) 0.0052(4) 0.0006(4)
C5 0.0270(5) 0.0293(5) 0.0287(5) 0.0042(4) 0.0071(4) -0.0002(4)
C6 0.0268(6) 0.0588(8) 0.0439(7) -0.0008(6) 0.0104(5) -0.0055(5)
C7 0.0388(7) 0.0595(8) 0.0385(7) 0.0049(6) -0.0009(5) 0.0203(6)
C8 0.0218(4) 0.0227(4) 0.0257(4) 0.0034(3) 0.0021(3) 0.0041(3)
C9 0.0249(5) 0.0241(5) 0.0365(5) 0.0017(4) 0.0053(4) -0.0005(4)
C10 0.0275(5) 0.0312(5) 0.0419(6) 0.0069(5) 0.0111(4) 0.0033(4)
C11 0.0360(6) 0.0365(6) 0.0319(5) 0.0038(4) 0.0098(4) 0.0112(5)
C12 0.0374(6) 0.0359(6) 0.0285(5) -0.0046(4) 0.0009(4) 0.0062(5)
C13 0.0258(5) 0.0318(5) 0.0272(5) -0.0010(4) -0.0005(4) 0.0020(4)

loop_
_atom_type_symbol
_atom_type_description
_atom_type_scat_dispersion_real
_atom_type_scat_dispersion_imag
_atom_type_scat_source
C C 0.0033 0.0016 'International Tables Vol C Tables 4.2.6.8 and 6.1.1.4'
H H 0.0000 0.0000 'International Tables Vol C Tables 4.2.6.8 and 6.1.1.4'
N N 0.0061 0.0033 'International Tables Vol C Tables 4.2.6.8 and 6.1.1.4'
O O 0.0106 0.0060 'International Tables Vol C Tables 4.2.6.8 and 6.1.1.4'

loop_
_geom_angle_atom_site_label_1
_geom_angle_atom_site_label_2
_geom_angle_atom_site_label_3
_geom_angle
N1 O1 C2 109.83(8)
O1 N1 C5 112.73(8)
C1 N1 O1 117.37(8)
C1 N1 C5 121.57(9)
C1 N2 H2N 118.1(10)
C1 N2 C8 124.11(8)
C8 N2 H2N 116.8(10)
O2 C1 N1 120.15(9)
O2 C1 N2 125.10(9)
N2 C1 N1 114.67(8)
O1 C2 H2A 108.9
O1 C2 H2B 108.9
O1 C2 C3 113.23(9)
H2A C2 H2B 107.7
C3 C2 H2A 108.9
C3 C2 H2B 108.9
C2 C3 C7 114.07(10)
C4 C3 C2 120.99(10)
C4 C3 C7 124.90(11)
C3 C4 C5 120.06(9)
C3 C4 C6 125.40(11)
C6 C4 C5 114.50(10)
N1 C5 C4 112.43(9)
N1 C5 H5A 109.1
N1 C5 H5B 109.1
C4 C5 H5A 109.1
C4 C5 H5B 109.1
H5A C5 H5B 107.8
C4 C6 H6A 109.4
C4 C6 H6B 109.4
C4 C6 H6C 109.5
H6A C6 H6B 109.5
H6A C6 H6C 109.5
H6B C6 H6C 109.5
C3 C7 H7A1 109.5
C3 C7 H7A2 109.5
C3 C7 H7A3 109.5
C3 C7 H7B1 117.6
C3 C7 H7B2 116.5
C3 C7 H7B3 111.6
H7A1 C7 H7A2 109.5
H7A1 C7 H7A3 109.5
H7A2 C7 H7A3 109.5
H7B1 C7 H7B2 105.7
H7B1 C7 H7B3 104.3
H7B2 C7 H7B3 98.9
C9 C8 N2 117.48(9)
C13 C8 N2 122.80(9)
C13 C8 C9 119.71(9)
C8 C9 H9 120.0
C10 C9 C8 120.07(10)
C10 C9 H9 120.0
C9 C10 H10 119.8
C11 C10 C9 120.42(11)
C11 C10 H10 119.8
C10 C11 H11 120.3
C10 C11 C12 119.37(10)
C12 C11 H11 120.3
C11 C12 H12 119.5
C11 C12 C13 120.96(11)
C13 C12 H12 119.5
C8 C13 C12 119.43(10)
C8 C13 H13 120.3
C12 C13 H13 120.3

loop_
_geom_bond_atom_site_label_1
_geom_bond_atom_site_label_2
_geom_bond_distance
O1 N1 1.4057(11)
O1 C2 1.4421(14)
O2 C1 1.2301(12)
N1 C1 1.3805(13)
N1 C5 1.4515(13)
N2 H2N 0.825(15)
N2 C1 1.3626(13)
N2 C8 1.4150(13)
C2 H2A 0.9900
C2 H2B 0.9900
C2 C3 1.4997(16)
C3 C4 1.3285(16)
C3 C7 1.5022(16)
C4 C5 1.5051(15)
C4 C6 1.5048(16)
C5 H5A 0.9900
C5 H5B 0.9900
C6 H6A 0.9801
C6 H6B 0.9803
C6 H6C 0.9797
C7 H7A1 0.9801
C7 H7A2 0.9800
C7 H7A3 0.9801
C7 H7B1 0.9800
C7 H7B2 0.9801
C7 H7B3 0.9800
C8 C9 1.3981(14)
C8 C13 1.3907(14)
C9 H9 0.9500
C9 C10 1.3892(15)
C10 H10 0.9500
C10 C11 1.3851(18)
C11 H11 0.9500
C11 C12 1.3873(18)
C12 H12 0.9500
C12 C13 1.3937(15)
C13 H13 0.9500

loop_
_geom_hbond_atom_site_label_D
_geom_hbond_atom_site_label_H
_geom_hbond_atom_site_label_A
_geom_hbond_distance_DH
_geom_hbond_distance_HA
_geom_hbond_distance_DA
_geom_hbond_angle_DHA
_geom_hbond_site_symmetry_A
N2 H2N O2 0.825(15) 2.168(15) 2.9520(11) 158.8(13) 8_765
